data_2233409
loop_
_publ_author_name
'Jin, Lei'

_publ_section_title
;
 Bis(benzyltrimethylammonium) di-\m-bromido-bis[dibromidomercurate(II)]
;
_journal_coeditor_code CV5212
_journal_issue 2
_journal_name_full 'Acta Crystallographica Section E'
_journal_page_first m123
_journal_paper_doi 10.1107/S1600536811055887
_journal_volume 68
_journal_year 2012
_chemical_formula_iupac '(C10 H16 N)2 [Hg2 Br6]'
_chemical_formula_moiety '2(C10 H16 N +), Br6 Hg2 2-'
_chemical_formula_sum 'C20 H32 Br6 Hg2 N2'
_chemical_formula_weight 1181.06
_chemical_name_systematic
;
Bis(benzyltrimethylammonium) di-\m-bromido-bis[dibromidomercurate(II)]
;
_space_group_IT_number 2
_symmetry_cell_setting triclinic
_symmetry_space_group_name_Hall '-P 1'
_symmetry_space_group_name_H-M 'P -1'
_atom_sites_solution_hydrogens geom
_atom_sites_solution_primary direct
_atom_sites_solution_secondary difmap
_audit_creation_method SHELXL-97
_cell_angle_alpha 80.780(10)
_cell_angle_beta 71.020(10)
_cell_angle_gamma 62.390(10)
_cell_formula_units_Z 1
_cell_length_a 9.0542(11)
_cell_length_b 9.7287(9)
_cell_length_c 9.8940(10)
_cell_measurement_reflns_used 6235
_cell_measurement_temperature 298(2)
_cell_measurement_theta_max 26
_cell_measurement_theta_min 6.39
_cell_volume 730.24(16)
_computing_cell_refinement 'CrystalClear (Rigaku, 2005)'
_computing_data_collection 'CrystalClear (Rigaku, 2005)'
_computing_data_reduction 'CrystalClear (Rigaku, 2005)'
_computing_molecular_graphics 'SHELXTL (Sheldrick, 2008)'
_computing_publication_material 'SHELXTL (Sheldrick, 2008)'
_computing_structure_refinement 'SHELXL97 (Sheldrick, 2008)'
_computing_structure_solution 'SHELXS97 (Sheldrick, 2008)'
_diffrn_ambient_temperature 298(2)
_diffrn_detector_area_resol_mean 13.6612
_diffrn_measured_fraction_theta_full 0.996
_diffrn_measured_fraction_theta_max 0.996
_diffrn_measurement_device_type 'Rigaku Mercury2'
_diffrn_measurement_method CCD_Profile_fitting
_diffrn_radiation_monochromator graphite
_diffrn_radiation_source 'fine-focus sealed tube'
_diffrn_radiation_type MoK\a
_diffrn_radiation_wavelength 0.71073
_diffrn_reflns_av_R_equivalents 0.0482
_diffrn_reflns_av_sigmaI/netI 0.0604
_diffrn_reflns_limit_h_max 11
_diffrn_reflns_limit_h_min -11
_diffrn_reflns_limit_k_max 11
_diffrn_reflns_limit_k_min -11
_diffrn_reflns_limit_l_max 12
_diffrn_reflns_limit_l_min -12
_diffrn_reflns_number 6877
_diffrn_reflns_theta_full 26.00
_diffrn_reflns_theta_max 26.00
_diffrn_reflns_theta_min 3.20
_exptl_absorpt_coefficient_mu 18.718
_exptl_absorpt_correction_T_max 0.024
_exptl_absorpt_correction_T_min 0.011
_exptl_absorpt_correction_type multi-scan
_exptl_absorpt_process_details '(CrystalClear; Rigaku, 2005)'
_exptl_crystal_colour colourless
_exptl_crystal_density_diffrn 2.686
_exptl_crystal_density_method 'not measured'
_exptl_crystal_description block
_exptl_crystal_F_000 536
_exptl_crystal_size_max 0.26
_exptl_crystal_size_mid 0.22
_exptl_crystal_size_min 0.20
_refine_diff_density_max 0.971
_refine_diff_density_min -1.564
_refine_ls_extinction_method none
_refine_ls_goodness_of_fit_ref 1.069
_refine_ls_hydrogen_treatment constr
_refine_ls_matrix_type full
_refine_ls_number_parameters 139
_refine_ls_number_reflns 2862
_refine_ls_number_restraints 0
_refine_ls_restrained_S_all 1.069
_refine_ls_R_factor_all 0.0792
_refine_ls_R_factor_gt 0.0523
_refine_ls_shift/su_max 0.000
_refine_ls_shift/su_mean 0.000
_refine_ls_structure_factor_coef Fsqd
_refine_ls_weighting_details 'calc w=1/[\s^2^(Fo^2^)+(0.0524P)^2^+4.9831P] where P=(Fo^2^+2Fc^2^)/3'
_refine_ls_weighting_scheme calc
_refine_ls_wR_factor_gt 0.1197
_refine_ls_wR_factor_ref 0.1310
_reflns_number_gt 2166
_reflns_number_total 2872
_reflns_threshold_expression I>2sigma(I)
_cod_data_source_file cv5212.cif
_cod_data_source_block I
_cod_original_cell_volume 730.24(13)
_cod_original_sg_symbol_H-M ' P -1'
_cod_database_code 2233409
_cod_database_fobs_code 2233409

loop_
_symmetry_equiv_pos_as_xyz
'x, y, z'
'-x, -y, -z'

loop_
_atom_site_type_symbol
_atom_site_label
_atom_site_fract_x
_atom_site_fract_y
_atom_site_fract_z
_atom_site_U_iso_or_equiv
_atom_site_adp_type
_atom_site_calc_flag
_atom_site_refinement_flags
_atom_site_occupancy
_atom_site_symmetry_multiplicity
Br Br1 0.58630(9) 0.70394(8) 0.72319(8) 0.0764(2) Uani d . 1 1
Br Br2 0.21880(9) 0.50624(8) 0.89596(8) 0.0674(2) Uani d . 1 1
Br Br3 0.30736(8) 0.68625(8) 0.47194(7) 0.0655(2) Uani d . 1 1
C C1 0.9659(8) 0.6586(7) 0.3266(8) 0.064(2) Uani d . 1 1
H H1A 0.9220 0.6131 0.4143 0.095 Uiso calc R 1 1
H H1B 1.0736 0.6560 0.3256 0.095 Uiso calc R 1 1
H H1C 0.9853 0.6010 0.2473 0.095 Uiso calc R 1 1
C C2 0.6710(7) 0.8258(7) 0.3234(7) 0.062(2) Uani d . 1 1
H H2A 0.6334 0.7749 0.4096 0.094 Uiso calc R 1 1
H H2B 0.6846 0.7740 0.2423 0.094 Uiso calc R 1 1
H H2C 0.5859 0.9319 0.3234 0.094 Uiso calc R 1 1
C C3 0.8111(8) 0.9073(7) 0.4372(7) 0.061(2) Uani d . 1 1
H H3A 0.7292 1.0135 0.4305 0.092 Uiso calc R 1 1
H H3B 0.9198 0.9029 0.4358 0.092 Uiso calc R 1 1
H H3C 0.7667 0.8621 0.5248 0.092 Uiso calc R 1 1
C C4 0.8986(6) 0.8952(6) 0.1764(6) 0.0449(16) Uani d . 1 1
H H4A 0.9305 0.8282 0.0987 0.054 Uiso calc R 1 1
H H4B 0.8017 0.9924 0.1643 0.054 Uiso calc R 1 1
C C5 1.0480(6) 0.9265(6) 0.1642(5) 0.0413(16) Uani d . 1 1
C C6 1.2150(8) 0.8236(6) 0.1077(6) 0.050(2) Uani d . 1 1
H H6 1.2390 0.7280 0.0772 0.059 Uiso calc R 1 1
C C7 1.3495(8) 0.8583(8) 0.0949(7) 0.060(2) Uani d . 1 1
H H7 1.4641 0.7856 0.0583 0.072 Uiso calc R 1 1
C C8 1.3137(7) 1.0004(9) 0.1363(6) 0.065(2) Uani d . 1 1
H H8 1.4047 1.0236 0.1292 0.078 Uiso calc R 1 1
C C9 1.1445(7) 1.1097(7) 0.1885(7) 0.058(2) Uani d . 1 1
H H9 1.1201 1.2079 0.2134 0.069 Uiso calc R 1 1
C C10 1.0142(7) 1.0708(7) 0.2027(7) 0.0511(19) Uani d . 1 1
H H10 0.8994 1.1431 0.2392 0.061 Uiso calc R 1 1
Hg Hg1 0.45270(3) 0.53868(3) 0.69985(3) 0.05152(7) Uani d . 1 1
N N1 0.8382(5) 0.8208(5) 0.3156(5) 0.0421(13) Uani d . 1 1

loop_
_atom_site_aniso_label
_atom_site_aniso_U_11
_atom_site_aniso_U_22
_atom_site_aniso_U_33
_atom_site_aniso_U_12
_atom_site_aniso_U_13
_atom_site_aniso_U_23
Br1 0.0961(3) 0.0828(3) 0.0710(4) -0.0584(3) -0.0195(3) -0.0032(3)
Br2 0.0621(3) 0.0625(3) 0.0664(4) -0.0297(2) 0.0040(3) -0.0121(3)
Br3 0.0604(3) 0.0597(4) 0.0624(3) -0.0061(3) -0.0252(3) -0.0135(3)
C1 0.064(3) 0.052(3) 0.074(4) -0.023(3) -0.029(3) 0.011(3)
C2 0.053(2) 0.075(3) 0.073(4) -0.037(2) -0.024(3) 0.005(3)
C3 0.068(3) 0.073(3) 0.049(3) -0.038(2) -0.005(3) -0.018(3)
C4 0.058(2) 0.042(2) 0.048(3) -0.0279(18) -0.029(2) 0.013(2)
C5 0.041(2) 0.049(3) 0.031(2) -0.015(2) -0.0154(19) 0.005(2)
C6 0.065(3) 0.034(3) 0.031(3) -0.014(2) -0.004(2) 0.001(2)
C7 0.042(3) 0.072(4) 0.045(3) -0.013(3) -0.009(3) 0.010(3)
C8 0.046(2) 0.119(5) 0.041(3) -0.042(3) -0.020(2) 0.011(3)
C9 0.060(3) 0.067(3) 0.053(3) -0.037(2) -0.014(3) 0.006(3)
C10 0.038(2) 0.053(3) 0.056(3) -0.023(2) 0.002(2) -0.008(2)
Hg1 0.05128(9) 0.05610(11) 0.04991(12) -0.02925(7) -0.00626(9) -0.00723(9)
N1 0.0451(17) 0.041(2) 0.048(2) -0.0216(14) -0.0197(16) -0.0010(17)

loop_
_atom_type_symbol
_atom_type_description
_atom_type_scat_dispersion_real
_atom_type_scat_dispersion_imag
_atom_type_scat_source
C C 0.0033 0.0016 'International Tables Vol C Tables 4.2.6.8 and 6.1.1.4'
Br Br -0.2901 2.4595 'International Tables Vol C Tables 4.2.6.8 and 6.1.1.4'
Hg Hg -2.3894 9.2266 'International Tables Vol C Tables 4.2.6.8 and 6.1.1.4'
N N 0.0061 0.0033 'International Tables Vol C Tables 4.2.6.8 and 6.1.1.4'
H H 0.0000 0.0000 'International Tables Vol C Tables 4.2.6.8 and 6.1.1.4'

loop_
_geom_angle_atom_site_label_1
_geom_angle_atom_site_label_2
_geom_angle_atom_site_label_3
_geom_angle_site_symmetry_1
_geom_angle_site_symmetry_3
_geom_angle
Hg1 Br3 Hg1 2_666 . 91.14(2)
N1 C1 H1A . . 109.5
N1 C1 H1B . . 109.5
H1A C1 H1B . . 109.5
N1 C1 H1C . . 109.5
H1A C1 H1C . . 109.5
H1B C1 H1C . . 109.5
N1 C2 H2A . . 109.5
N1 C2 H2B . . 109.5
H2A C2 H2B . . 109.5
N1 C2 H2C . . 109.5
H2A C2 H2C . . 109.5
H2B C2 H2C . . 109.5
N1 C3 H3A . . 109.5
N1 C3 H3B . . 109.5
H3A C3 H3B . . 109.5
N1 C3 H3C . . 109.5
H3A C3 H3C . . 109.5
H3B C3 H3C . . 109.5
C5 C4 N1 . . 115.1(5)
C5 C4 H4A . . 108.5
N1 C4 H4A . . 108.5
C5 C4 H4B . . 108.5
N1 C4 H4B . . 108.5
H4A C4 H4B . . 107.5
C6 C5 C10 . . 118.8(6)
C6 C5 C4 . . 122.6(6)
C10 C5 C4 . . 118.4(4)
C5 C6 C7 . . 121.0(6)
C5 C6 H6 . . 119.5
C7 C6 H6 . . 119.5
C8 C7 C6 . . 119.4(5)
C8 C7 H7 . . 120.3
C6 C7 H7 . . 120.3
C7 C8 C9 . . 120.8(7)
C7 C8 H8 . . 119.6
C9 C8 H8 . . 119.6
C10 C9 C8 . . 118.4(7)
C10 C9 H9 . . 120.8
C8 C9 H9 . . 120.8
C9 C10 C5 . . 121.6(5)
C9 C10 H10 . . 119.2
C5 C10 H10 . . 119.2
Br2 Hg1 Br1 . 1 122.26(3)
Br2 Hg1 Br1 . . 122.26(3)
Br2 Hg1 Br3 . 2_666 122.24(3)
Br1 Hg1 Br3 1 2_666 107.18(3)
Br1 Hg1 Br3 . 2_666 107.18(3)
Br2 Hg1 Br3 . . 106.40(3)
Br1 Hg1 Br3 1 . 102.23(3)
Br1 Hg1 Br3 . . 102.23(3)
Br3 Hg1 Br3 2_666 . 88.86(2)
C2 N1 C3 . . 108.1(4)
C2 N1 C1 . . 109.7(5)
C3 N1 C1 . . 108.7(5)
C2 N1 C4 . . 108.5(5)
C3 N1 C4 . . 110.4(5)
C1 N1 C4 . . 111.4(4)

loop_
_geom_bond_atom_site_label_1
_geom_bond_atom_site_label_2
_geom_bond_site_symmetry_2
_geom_bond_distance
Br1 Hg1 . 2.4909(10)
Br2 Hg1 . 2.4698(8)
Br3 Hg1 2_666 2.6039(8)
Br3 Hg1 . 2.8318(8)
C1 N1 . 1.475(7)
C1 H1A . 0.9600
C1 H1B . 0.9600
C1 H1C . 0.9600
C2 N1 . 1.468(8)
C2 H2A . 0.9600
C2 H2B . 0.9600
C2 H2C . 0.9600
C3 N1 . 1.469(8)
C3 H3A . 0.9600
C3 H3B . 0.9600
C3 H3C . 0.9600
C4 C5 . 1.484(9)
C4 N1 . 1.509(7)
C4 H4A . 0.9700
C4 H4B . 0.9700
C5 C6 . 1.351(7)
C5 C10 . 1.381(9)
C6 C7 . 1.371(11)
C6 H6 . 0.9300
C7 C8 . 1.366(11)
C7 H7 . 0.9300
C8 C9 . 1.377(7)
C8 H8 . 0.9300
C9 C10 . 1.359(10)
C9 H9 . 0.9300
C10 H10 . 0.9300
Hg1 Br1 1 2.4909(10)
Hg1 Br3 2_666 2.6039(8)

loop_
_geom_hbond_atom_site_label_D
_geom_hbond_atom_site_label_H
_geom_hbond_atom_site_label_A
_geom_hbond_site_symmetry_A
_geom_hbond_distance_DH
_geom_hbond_distance_HA
_geom_hbond_distance_DA
_geom_hbond_angle_DHA
C3 H3C Br1 . 0.96 2.86 3.776(7) 160
C2 H2B Br2 2_666 0.96 2.87 3.743(7) 151

loop_
_geom_torsion_atom_site_label_1
_geom_torsion_atom_site_label_2
_geom_torsion_atom_site_label_3
_geom_torsion_atom_site_label_4
_geom_torsion_site_symmetry_1
_geom_torsion_site_symmetry_4
_geom_torsion
N1 C4 C5 C6 . . 91.4(6)
N1 C4 C5 C10 . . -93.3(6)
C10 C5 C6 C7 . . 3.1(9)
C4 C5 C6 C7 . . 178.3(5)
C5 C6 C7 C8 . . -1.8(9)
C6 C7 C8 C9 . . -1.1(10)
C7 C8 C9 C10 . . 2.4(10)
C8 C9 C10 C5 . . -1.0(10)
C6 C5 C10 C9 . . -1.7(9)
C4 C5 C10 C9 . . -177.2(6)
Hg1 Br3 Hg1 Br2 2_666 . -123.39(3)
Hg1 Br3 Hg1 Br1 2_666 1 107.33(3)
Hg1 Br3 Hg1 Br1 2_666 . 107.33(3)
C5 C4 N1 C2 . . 168.8(4)
C5 C4 N1 C3 . . 50.6(5)
C5 C4 N1 C1 . . -70.3(7)
